data_2015980
loop_
_publ_author_name
'Calvet, G\'eraldine'
'Blanchard, Nicolas'
'Kouklovsky, Cyrille'
'Guillot, R\'egis'

_publ_section_title
;
 2,2-Dimethyl-5-nitroso-1,3-dioxan-5-yl benzoate,
 2,2-dimethyl-5-nitroso-1,3-dioxan-5-yl 4-chlorobenzoate and
 5-nitroso-1,3-dioxan-5-yl 4-chlorobenzoate
;
_journal_coeditor_code GA3047
_journal_issue 6
_journal_name_full 'Acta Crystallographica Section C'
_journal_page_first o365
_journal_page_last o368
_journal_paper_doi 10.1107/S0108270107021804
_journal_volume 63
_journal_year 2007
_chemical_formula_iupac 'C13 H14 Cl N O5'
_chemical_formula_moiety 'C13 H14 Cl N O5'
_chemical_formula_sum 'C13 H14 Cl N O5'
_chemical_formula_weight 299.70
_chemical_name_systematic
;
2,2-Dimethyl-5-nitroso-1,3-dioxan-5-yl 4-chlorobenzoate
;
_space_group_IT_number 15
_symmetry_cell_setting monoclinic
_symmetry_space_group_name_Hall '-C 2yc'
_symmetry_space_group_name_H-M 'C 1 2/c 1'
_atom_sites_solution_hydrogens geom
_atom_sites_solution_primary direct
_atom_sites_solution_secondary difmap
_audit_creation_method SHELXL-97
_cell_angle_alpha 90.00
_cell_angle_beta 96.927(2)
_cell_angle_gamma 90.00
_cell_formula_units_Z 8
_cell_length_a 21.716(3)
_cell_length_b 6.1950(8)
_cell_length_c 20.398(2)
_cell_measurement_reflns_used 7665
_cell_measurement_temperature 100.0(10)
_cell_measurement_theta_max 32.16
_cell_measurement_theta_min 2.59
_cell_volume 2724.1(6)
_computing_cell_refinement SMART
_computing_data_collection 'SMART (Bruker, 2001)'
_computing_data_reduction 'SAINT  (Bruker, 2001)'
_computing_molecular_graphics 'ORTEP-3.2 (Brueggemann & Schmid, 1990)'
_computing_publication_material SHELXTL
_computing_structure_refinement SHELXTL
_computing_structure_solution 'SHELXTL (Bruker, 2001)'
_diffrn_ambient_temperature 100.0(10)
_diffrn_measured_fraction_theta_full 0.979
_diffrn_measured_fraction_theta_max 0.792
_diffrn_measurement_device_type 'Bruker SMART APEX II area-detector'
_diffrn_measurement_method 'phi and omega scans'
_diffrn_radiation_monochromator graphite
_diffrn_radiation_type MoK\a
_diffrn_radiation_wavelength 0.71073
_diffrn_reflns_av_R_equivalents 0.0214
_diffrn_reflns_av_sigmaI/netI 0.0127
_diffrn_reflns_limit_h_max 32
_diffrn_reflns_limit_h_min -32
_diffrn_reflns_limit_k_max 9
_diffrn_reflns_limit_k_min -9
_diffrn_reflns_limit_l_max 30
_diffrn_reflns_limit_l_min -30
_diffrn_reflns_number 26111
_diffrn_reflns_theta_full 25.00
_diffrn_reflns_theta_max 32.20
_diffrn_reflns_theta_min 2.01
_diffrn_standards_decay_% 0
_diffrn_standards_interval_count 0
_diffrn_standards_interval_time 0
_diffrn_standards_number 0
_exptl_absorpt_coefficient_mu 0.299
_exptl_absorpt_correction_T_max 0.96
_exptl_absorpt_correction_T_min 0.93
_exptl_absorpt_correction_type psi-scan
_exptl_absorpt_process_details '(SADABS; Bruker, 2000)'
_exptl_crystal_colour blue
_exptl_crystal_density_diffrn 1.461
_exptl_crystal_density_method 'not measured'
_exptl_crystal_description plate
_exptl_crystal_F_000 1248
_exptl_crystal_size_max 0.21
_exptl_crystal_size_mid 0.17
_exptl_crystal_size_min 0.15
_refine_diff_density_max 1.086
_refine_diff_density_min -0.544
_refine_ls_extinction_method none
_refine_ls_goodness_of_fit_ref 1.088
_refine_ls_hydrogen_treatment constr
_refine_ls_matrix_type full
_refine_ls_number_parameters 181
_refine_ls_number_reflns 3819
_refine_ls_number_restraints 0
_refine_ls_restrained_S_all 1.088
_refine_ls_R_factor_all 0.0419
_refine_ls_R_factor_gt 0.0374
_refine_ls_shift/su_max 0.002
_refine_ls_shift/su_mean 0.000
_refine_ls_structure_factor_coef Fsqd
_refine_ls_weighting_details 'calc w=1/[\s^2^(Fo^2^)+(0.0586P)^2^+3.0066P] where P=(Fo^2^+2Fc^2^)/3'
_refine_ls_weighting_scheme calc
_refine_ls_wR_factor_gt 0.1060
_refine_ls_wR_factor_ref 0.1103
_reflns_number_gt 3425
_reflns_number_total 3819
_reflns_threshold_expression >2sigma(I)
_cod_data_source_file ga3047.cif
_cod_data_source_block II
_cod_original_cell_volume 2724.2(6)
_cod_original_sg_symbol_H-M 'C 2/c'
_cod_database_code 2015980
_cod_database_fobs_code 2015980

loop_
_symmetry_equiv_pos_as_xyz
'x, y, z'
'-x, y, -z+1/2'
'x+1/2, y+1/2, z'
'-x+1/2, y+1/2, -z+1/2'
'-x, -y, -z'
'x, -y, z-1/2'
'-x+1/2, -y+1/2, -z'
'x+1/2, -y+1/2, z-1/2'

loop_
_atom_site_type_symbol
_atom_site_label
_atom_site_fract_x
_atom_site_fract_y
_atom_site_fract_z
_atom_site_U_iso_or_equiv
_atom_site_adp_type
_atom_site_calc_flag
_atom_site_refinement_flags
_atom_site_occupancy
C C1 0.84646(5) 0.13584(18) -0.02411(6) 0.0136(2) Uani d . 1
C C5 0.82305(6) 0.2938(2) -0.07819(6) 0.0178(2) Uani d . 1
H H5A 0.7797 0.3210 -0.0767 0.027 Uiso calc R 1
H H5B 0.8289 0.2338 -0.1204 0.027 Uiso calc R 1
H H5C 0.8457 0.4267 -0.0718 0.027 Uiso calc R 1
C C6 0.81331(6) -0.0798(2) -0.03048(6) 0.0189(2) Uani d . 1
H H6A 0.7695 -0.0574 -0.0311 0.028 Uiso calc R 1
H H6B 0.8282 -0.1698 0.0064 0.028 Uiso calc R 1
H H6C 0.8212 -0.1487 -0.0708 0.028 Uiso calc R 1
O O2 0.83643(4) 0.23935(14) 0.03707(4) 0.01448(17) Uani d . 1
C C2 0.87825(5) 0.16434(19) 0.09067(6) 0.0146(2) Uani d . 1
H H2A 0.8789 0.0078 0.0911 0.018 Uiso calc R 1
H H2B 0.8655 0.2144 0.1320 0.018 Uiso calc R 1
C C3 0.94290(5) 0.25247(18) 0.08226(6) 0.0128(2) Uani d . 1
C C4 0.95131(5) 0.24842(18) 0.00882(6) 0.0136(2) Uani d . 1
H H4B 0.9414 0.3888 -0.0107 0.016 Uiso calc R 1
H H4A 0.9941 0.2151 0.0036 0.016 Uiso calc R 1
O O1 0.91115(4) 0.08812(13) -0.02354(4) 0.01377(17) Uani d . 1
N N1 0.94577(5) 0.47326(17) 0.11445(5) 0.0176(2) Uani d . 1
O O3 0.92744(5) 0.61889(15) 0.07763(5) 0.0224(2) Uani d . 1
O O4 0.98503(4) 0.12061(14) 0.12375(4) 0.01527(18) Uani d . 1
C C7 1.04434(6) 0.19282(19) 0.13538(6) 0.0152(2) Uani d . 1
O O5 1.06214(4) 0.35601(15) 0.11115(5) 0.0197(2) Uani d . 1
C C8 1.08273(6) 0.05200(19) 0.18304(6) 0.0151(2) Uani d . 1
C C9 1.14014(6) 0.1290(2) 0.21096(6) 0.0181(2) Uani d . 1
H H9 1.1540 0.2633 0.1986 0.022 Uiso calc R 1
C C10 1.17673(6) 0.0052(2) 0.25731(6) 0.0204(2) Uani d . 1
H H10 1.2150 0.0557 0.2765 0.024 Uiso calc R 1
C C11 1.15495(6) -0.1959(2) 0.27440(6) 0.0199(3) Uani d . 1
C C12 1.09847(6) -0.2771(2) 0.24630(7) 0.0214(3) Uani d . 1
H H12 1.0852 -0.4131 0.2579 0.026 Uiso calc R 1
C C13 1.06186(6) -0.1515(2) 0.20035(6) 0.0186(2) Uani d . 1
H H13 1.0236 -0.2026 0.1812 0.022 Uiso calc R 1
Cl Cl 1.199754(16) -0.34805(7) 0.333945(17) 0.02895(11) Uani d . 1

loop_
_atom_site_aniso_label
_atom_site_aniso_U_11
_atom_site_aniso_U_22
_atom_site_aniso_U_33
_atom_site_aniso_U_12
_atom_site_aniso_U_13
_atom_site_aniso_U_23
C1 0.0105(5) 0.0171(5) 0.0132(5) -0.0008(4) 0.0013(4) -0.0007(4)
C5 0.0156(6) 0.0221(5) 0.0155(5) 0.0007(4) 0.0009(4) 0.0034(4)
C6 0.0174(6) 0.0191(5) 0.0196(6) -0.0054(4) 0.0005(5) -0.0011(4)
O2 0.0118(4) 0.0186(4) 0.0130(4) 0.0014(3) 0.0014(3) -0.0007(3)
C2 0.0123(5) 0.0191(5) 0.0126(5) -0.0023(4) 0.0022(4) 0.0015(4)
C3 0.0118(5) 0.0140(4) 0.0123(5) -0.0004(4) 0.0007(4) 0.0008(4)
C4 0.0118(5) 0.0164(5) 0.0126(5) -0.0028(4) 0.0022(4) 0.0000(4)
O1 0.0104(4) 0.0160(4) 0.0148(4) -0.0008(3) 0.0011(3) -0.0033(3)
N1 0.0158(5) 0.0169(4) 0.0203(5) -0.0019(4) 0.0035(4) -0.0027(4)
O3 0.0231(5) 0.0155(4) 0.0289(5) 0.0015(3) 0.0044(4) 0.0010(3)
O4 0.0122(4) 0.0169(4) 0.0161(4) -0.0016(3) -0.0008(3) 0.0037(3)
C7 0.0128(5) 0.0186(5) 0.0139(5) -0.0013(4) 0.0004(4) -0.0007(4)
O5 0.0171(4) 0.0203(4) 0.0212(4) -0.0044(3) 0.0003(4) 0.0038(3)
C8 0.0137(5) 0.0195(5) 0.0121(5) 0.0006(4) 0.0014(4) 0.0001(4)
C9 0.0153(6) 0.0237(5) 0.0155(5) -0.0017(4) 0.0022(5) -0.0010(4)
C10 0.0131(6) 0.0330(6) 0.0149(5) 0.0000(5) 0.0009(4) -0.0018(5)
C11 0.0155(6) 0.0318(6) 0.0123(5) 0.0072(5) 0.0021(4) 0.0030(4)
C12 0.0195(6) 0.0247(6) 0.0201(6) 0.0023(5) 0.0022(5) 0.0053(5)
C13 0.0162(6) 0.0215(5) 0.0175(6) -0.0013(4) 0.0001(5) 0.0025(4)
Cl 0.01825(18) 0.0473(2) 0.02100(17) 0.01040(13) 0.00116(13) 0.01219(14)

loop_
_atom_type_symbol
_atom_type_description
_atom_type_scat_dispersion_real
_atom_type_scat_dispersion_imag
_atom_type_scat_source
C C 0.0033 0.0016 'International Tables Vol C Tables 4.2.6.8 and 6.1.1.4'
H H 0.0000 0.0000 'International Tables Vol C Tables 4.2.6.8 and 6.1.1.4'
N N 0.0061 0.0033 'International Tables Vol C Tables 4.2.6.8 and 6.1.1.4'
O O 0.0106 0.0060 'International Tables Vol C Tables 4.2.6.8 and 6.1.1.4'
Cl Cl 0.1484 0.1585 'International Tables Vol C Tables 4.2.6.8 and 6.1.1.4'

loop_
_geom_angle_atom_site_label_1
_geom_angle_atom_site_label_2
_geom_angle_atom_site_label_3
_geom_angle
O1 C1 O2 109.54(9)
O1 C1 C6 105.88(9)
O2 C1 C6 110.27(9)
O1 C1 C5 112.40(9)
O2 C1 C5 105.68(9)
C6 C1 C5 113.10(11)
C1 C5 H5A 109.5
C1 C5 H5B 109.5
H5A C5 H5B 109.5
C1 C5 H5C 109.5
H5A C5 H5C 109.5
H5B C5 H5C 109.5
C1 C6 H6A 109.5
C1 C6 H6B 109.5
H6A C6 H6B 109.5
C1 C6 H6C 109.5
H6A C6 H6C 109.5
H6B C6 H6C 109.5
C2 O2 C1 111.91(9)
O2 C2 C3 107.92(9)
O2 C2 H2A 110.1
C3 C2 H2A 110.1
O2 C2 H2B 110.1
C3 C2 H2B 110.1
H2A C2 H2B 108.4
O4 C3 N1 105.65(9)
O4 C3 C4 115.32(9)
N1 C3 C4 115.81(9)
O4 C3 C2 105.05(9)
N1 C3 C2 105.25(9)
C4 C3 C2 108.80(9)
O3 N1 C3 114.25(10)
O1 C4 C3 108.97(8)
O1 C4 H4B 109.9
C3 C4 H4B 109.9
O1 C4 H4A 109.9
C3 C4 H4A 109.9
H4B C4 H4A 108.3
C4 O1 C1 113.76(8)
C7 O4 C3 116.25(9)
O5 C7 O4 123.21(11)
O5 C7 C8 125.23(11)
O4 C7 C8 111.52(10)
C9 C8 C13 120.49(12)
C9 C8 C7 118.11(11)
C13 C8 C7 121.40(11)
C10 C9 C8 119.97(12)
C10 C9 H9 120.0
C8 C9 H9 120.0
C9 C10 C11 118.74(12)
C9 C10 H10 120.6
C11 C10 H10 120.6
C12 C11 C10 122.16(12)
C12 C11 Cl 119.04(11)
C10 C11 Cl 118.79(10)
C11 C12 C13 118.78(12)
C11 C12 H12 120.6
C13 C12 H12 120.6
C12 C13 C8 119.84(12)
C12 C13 H13 120.1
C8 C13 H13 120.1

loop_
_geom_bond_atom_site_label_1
_geom_bond_atom_site_label_2
_geom_bond_distance
_geom_bond_publ_flag
C1 O1 1.4344(14) y
C1 O2 1.4428(14) y
C1 C6 1.5154(16) y
C1 C5 1.5160(17) y
C5 H5A 0.9600 ?
C5 H5B 0.9600 ?
C5 H5C 0.9600 ?
C6 H6A 0.9600 ?
C6 H6B 0.9600 ?
C6 H6C 0.9600 ?
O2 C2 1.4131(15) y
C2 C3 1.5351(16) ?
C2 H2A 0.9700 ?
C2 H2B 0.9700 ?
C3 O4 1.4262(14) ?
C3 N1 1.5153(15) ?
C3 C4 1.5310(15) ?
N1 O3 1.2101(15) y
C4 O1 1.4296(14) y
C4 H4B 0.9700 ?
C4 H4A 0.9700 ?
O4 C7 1.3570(14) ?
C7 O5 1.2090(14) y
C7 C8 1.4852(17) ?
C8 C9 1.3911(18) ?
C8 C13 1.3991(17) ?
C9 C10 1.3902(19) ?
C9 H9 0.9300 ?
C10 C11 1.392(2) ?
C10 H10 0.9300 ?
C11 C12 1.384(2) ?
C11 Cl 1.7393(13) ?
C12 C13 1.3916(18) ?
C12 H12 0.9300 ?
C13 H13 0.9300 ?
N1 O5 2.6381(14) y

loop_
_geom_hbond_atom_site_label_D
_geom_hbond_atom_site_label_H
_geom_hbond_atom_site_label_A
_geom_hbond_site_symmetry_A
_geom_hbond_distance_DH
_geom_hbond_distance_HA
_geom_hbond_distance_DA
_geom_hbond_angle_DHA
_geom_hbond_publ_flag
C4 H4B O3 . 0.9700 2.3500 2.7716(15) 106.00 y
C4 H4B O5 5_765 0.9700 2.5800 3.4507(16) 149.00 y
C5 H5B Cg 2_646 0.9700 2.7839(13) 3.7156(14) 163.81 y

loop_
_geom_torsion_atom_site_label_1
_geom_torsion_atom_site_label_2
_geom_torsion_atom_site_label_3
_geom_torsion_atom_site_label_4
_geom_torsion
_geom_torsion_publ_flag
O1 C1 O2 C2 -32.63(12) ?
C6 C1 O2 C2 83.51(12) ?
C5 C1 O2 C2 -153.94(9) ?
C1 O2 C2 C3 70.90(11) ?
O2 C2 C3 O4 -162.05(9) ?
O2 C2 C3 N1 86.67(11) ?
O2 C2 C3 C4 -38.04(12) ?
O4 C3 N1 O3 159.81(10) y
C4 C3 N1 O3 30.85(14) ?
C2 C3 N1 O3 -89.34(11) ?
O4 C3 C4 O1 93.29(11) ?
N1 C3 C4 O1 -142.63(10) ?
C2 C3 C4 O1 -24.39(12) ?
C3 C4 O1 C1 65.51(12) ?
O2 C1 O1 C4 -36.24(12) ?
C6 C1 O1 C4 -155.13(9) ?
C5 C1 O1 C4 80.92(11) ?
N1 C3 O4 C7 -56.14(11) ?
C4 C3 O4 C7 73.11(12) ?
C2 C3 O4 C7 -167.13(9) ?
C3 O4 C7 O5 -1.96(16) ?
C3 O4 C7 C8 175.69(9) ?
O5 C7 C8 C9 11.46(18) ?
O4 C7 C8 C9 -166.13(10) ?
O5 C7 C8 C13 -169.35(12) ?
O4 C7 C8 C13 13.06(15) ?
C13 C8 C9 C10 -1.16(18) ?
C7 C8 C9 C10 178.04(11) ?
C8 C9 C10 C11 0.53(18) ?
C9 C10 C11 C12 0.65(18) ?
C9 C10 C11 Cl -178.36(9) ?
C10 C11 C12 C13 -1.18(19) ?
Cl C11 C12 C13 177.83(10) ?
C11 C12 C13 C8 0.53(19) ?
C9 C8 C13 C12 0.62(18) ?
C7 C8 C13 C12 -178.55(11) ?

loop_
_cod_related_entry_id
_cod_related_entry_database
_cod_related_entry_code
1 ChemSpider 21133188
